data_2008734
loop_
_publ_author_name
'S. Rajamathe'
'D. Sethumadhavan'
'H. Surya Prakash Rao'
'Kandasamy Chinnakali'
'Hoong-Kun Fun'

_publ_section_title
;Methyl
 (2<i>RS</i>,4a<i>RS</i>,8a<i>RS</i>)-2-(4-methylbenzyl)-3-oxoperhydronaphthalene-2-carboxylate
;
_journal_issue 7
_journal_name_full 'Acta Crystallographica Section C'
_journal_page_first 1127
_journal_page_last 1128
_journal_paper_doi 10.1107/S0108270199003108
_journal_volume 55
_journal_year 1999
_chemical_formula_sum 'C20 H26 O3'
_chemical_formula_weight 314.41
_chemical_name_systematic
;
Methyl-(2R,4aR,8aR)-2-(4-methylbenzyl)-3-oxoperhydro-2-naphthalenecarboxylate
;
_space_group_IT_number 2
_symmetry_cell_setting triclinic
_symmetry_space_group_name_Hall '-P 1'
_symmetry_space_group_name_H-M 'P -1'
_audit_creation_method SHELXL-97
_cell_angle_alpha 95.5650(10)
_cell_angle_beta 108.9760(10)
_cell_angle_gamma 101.4140(10)
_cell_formula_units_Z 2
_cell_length_a 8.9148(3)
_cell_length_b 10.1052(3)
_cell_length_c 10.8606(3)
_cell_measurement_reflns_used 4043
_cell_measurement_temperature 293(2)
_cell_measurement_theta_max 28.29
_cell_measurement_theta_min 2.09
_cell_volume 893.08(5)
_computing_cell_refinement 'SAINT (Siemens, 1996)'
_computing_data_collection 'SMART (Siemens, 1996)'
_computing_data_reduction SAINT
_computing_molecular_graphics SHELXTL
_computing_publication_material 'SHELXTL and PLATON (Spek, 1990)'
_computing_structure_refinement SHELXTL
_computing_structure_solution 'SHELXTL (Sheldrick, 1997)'
_diffrn_ambient_temperature 293(2)
_diffrn_detector_area_resol_mean 8.33
_diffrn_measurement_device 'Siemens SMART CCD area-detector'
_diffrn_measurement_method \w
_diffrn_radiation_monochromator graphite
_diffrn_radiation_source 'fine-focus sealed tube'
_diffrn_radiation_type MoK\a
_diffrn_radiation_wavelength 0.71073
_diffrn_reflns_av_R_equivalents 0.015
_diffrn_reflns_av_sigmaI/netI 0.031
_diffrn_reflns_limit_h_max 11
_diffrn_reflns_limit_h_min -11
_diffrn_reflns_limit_k_max 13
_diffrn_reflns_limit_k_min -13
_diffrn_reflns_limit_l_max 14
_diffrn_reflns_limit_l_min 0
_diffrn_reflns_number 6208
_diffrn_reflns_theta_max 28.29
_diffrn_reflns_theta_min 2.09
_exptl_absorpt_coefficient_mu 0.077
_exptl_absorpt_correction_type none
_exptl_crystal_colour colourless
_exptl_crystal_density_diffrn 1.169
_exptl_crystal_density_method 'not measured'
_exptl_crystal_description parallelepiped
_exptl_crystal_F_000 340
_exptl_crystal_size_max 0.48
_exptl_crystal_size_mid 0.40
_exptl_crystal_size_min 0.34
_refine_diff_density_max 0.22
_refine_diff_density_min -0.17
_refine_ls_extinction_method none
_refine_ls_goodness_of_fit_ref 1.03
_refine_ls_hydrogen_treatment constr
_refine_ls_matrix_type full
_refine_ls_number_parameters 210
_refine_ls_number_reflns 4265
_refine_ls_number_restraints 0
_refine_ls_restrained_S_all 1.03
_refine_ls_R_factor_all 0.066
_refine_ls_R_factor_gt 0.049
_refine_ls_shift/su_max <0.001
_refine_ls_shift/su_mean 0.00
_refine_ls_structure_factor_coef Fsqd
_refine_ls_weighting_details 'calc w = 1/[\s^2^(Fo^2^)+(0.0745P)^2^+0.1138P] where P = (Fo^2^+2Fc^2^)/3'
_refine_ls_weighting_scheme calc
_refine_ls_wR_factor_ref 0.147
_reflns_number_gt 3207
_reflns_number_total 4265
_reflns_threshold_expression I>2\s(I)
_cod_data_source_file sk1279.cif
_cod_data_source_block I
_cod_database_code 2008734

loop_
_symmetry_equiv_pos_as_xyz
'x, y, z'
'-x, -y, -z'

loop_
_atom_site_label
_atom_site_fract_x
_atom_site_fract_y
_atom_site_fract_z
_atom_site_U_iso_or_equiv
_atom_site_adp_type
_atom_site_calc_flag
_atom_site_refinement_flags
_atom_site_occupancy
_atom_site_disorder_assembly
_atom_site_disorder_group
_atom_site_type_symbol
O1 0.18309(15) 0.48474(10) -0.00670(12) 0.0683(3) Uani d . 1 . . O
O2 0.3815(2) 0.68663(16) 0.25850(12) 0.0853(4) Uani d . 1 . . O
O3 0.52601(14) 0.69752(13) 0.12497(11) 0.0669(3) Uani d . 1 . . O
C1 0.32762(15) 0.81843(13) -0.05021(12) 0.0417(3) Uani d . 1 . . C
H1A 0.3783 0.9111 -0.0017 0.050 Uiso calc R 1 . . H
H1B 0.4120 0.7810 -0.0681 0.050 Uiso calc R 1 . . H
C2 0.25855(15) 0.73119(12) 0.03767(12) 0.0410(3) Uani d . 1 . . C
C3 0.16091(17) 0.58936(13) -0.04732(14) 0.0483(3) Uani d . 1 . . C
C4 0.04243(19) 0.58854(14) -0.18194(15) 0.0566(4) Uani d . 1 . . C
H4A -0.0497 0.6205 -0.1728 0.068 Uiso calc R 1 . . H
H4B 0.0013 0.4952 -0.2302 0.068 Uiso calc R 1 . . H
C5 -0.0031(2) 0.68310(19) -0.39645(16) 0.0659(4) Uani d . 1 . . C
H5A -0.0934 0.7158 -0.3843 0.079 Uiso calc R 1 . . H
H5B -0.0465 0.5911 -0.4476 0.079 Uiso calc R 1 . . H
C6 0.0761(3) 0.7765(2) -0.47227(17) 0.0787(5) Uani d . 1 . . C
H6A 0.1608 0.7399 -0.4907 0.094 Uiso calc R 1 . . H
H6B -0.0054 0.7796 -0.5560 0.094 Uiso calc R 1 . . H
C7 0.1502(2) 0.9204(2) -0.39237(17) 0.0739(5) Uani d . 1 . . C
H7A 0.0639 0.9598 -0.3806 0.089 Uiso calc R 1 . . H
H7B 0.2035 0.9774 -0.4404 0.089 Uiso calc R 1 . . H
C8 0.27381(19) 0.91956(17) -0.25782(15) 0.0588(4) Uani d . 1 . . C
H8A 0.3136 1.0119 -0.2072 0.071 Uiso calc R 1 . . H
H8B 0.3663 0.8903 -0.2696 0.071 Uiso calc R 1 . . H
C9 0.19927(15) 0.82376(13) -0.18080(12) 0.0421(3) Uani d . 1 . . C
H9 0.1140 0.8606 -0.1615 0.050 Uiso calc R 1 . . H
C10 0.11997(17) 0.67937(14) -0.26167(13) 0.0492(3) Uani d . 1 . . C
H10 0.2065 0.6408 -0.2765 0.059 Uiso calc R 1 . . H
C11 0.14224(16) 0.79741(12) 0.09005(14) 0.0453(3) Uani d . 1 . . C
H11A 0.0463 0.7983 0.0155 0.054 Uiso calc R 1 . . H
H11B 0.1061 0.7405 0.1469 0.054 Uiso calc R 1 . . H
C12 0.21902(15) 0.94256(12) 0.16650(13) 0.0426(3) Uani d . 1 . . C
C13 0.21918(17) 1.05549(13) 0.10246(14) 0.0473(3) Uani d . 1 . . C
H13 0.1697 1.0419 0.0110 0.057 Uiso calc R 1 . . H
C14 0.29168(18) 1.18785(14) 0.17236(15) 0.0524(3) Uani d . 1 . . C
H14 0.2909 1.2613 0.1270 0.063 Uiso calc R 1 . . H
C15 0.36528(17) 1.21207(14) 0.30898(15) 0.0534(3) Uani d . 1 . . C
C16 0.3623(2) 1.10028(16) 0.37311(15) 0.0584(4) Uani d . 1 . . C
H16 0.4094 1.1143 0.4648 0.070 Uiso calc R 1 . . H
C17 0.29069(19) 0.96810(14) 0.30366(14) 0.0530(3) Uani d . 1 . . C
H17 0.2905 0.8950 0.3495 0.064 Uiso calc R 1 . . H
C18 0.4481(2) 1.35542(18) 0.3863(2) 0.0769(5) Uani d . 1 . . C
H18A 0.4477 1.3589 0.4748 0.115 Uiso calc R 1 . . H
H18B 0.3902 1.4190 0.3444 0.115 Uiso calc R 1 . . H
H18C 0.5588 1.3794 0.3887 0.115 Uiso calc R 1 . . H
C19 0.39319(19) 0.70402(14) 0.15430(14) 0.0523(3) Uani d . 1 . . C
C20 0.6588(3) 0.6671(3) 0.2265(2) 0.1024(8) Uani d . 1 . . C
H20A 0.7543 0.6816 0.2021 0.154 Uiso calc R 1 . . H
H20B 0.6289 0.5732 0.2365 0.154 Uiso calc R 1 . . H
H20C 0.6818 0.7260 0.3086 0.154 Uiso calc R 1 . . H

loop_
_atom_site_aniso_label
_atom_site_aniso_U_11
_atom_site_aniso_U_22
_atom_site_aniso_U_33
_atom_site_aniso_U_12
_atom_site_aniso_U_13
_atom_site_aniso_U_23
O1 0.0836(8) 0.0355(5) 0.0919(8) 0.0125(5) 0.0382(7) 0.0185(5)
O2 0.1199(11) 0.1047(10) 0.0605(7) 0.0640(9) 0.0415(7) 0.0401(7)
O3 0.0588(6) 0.0802(8) 0.0689(7) 0.0306(6) 0.0195(5) 0.0284(6)
C1 0.0379(6) 0.0407(6) 0.0481(7) 0.0063(5) 0.0176(5) 0.0128(5)
C2 0.0457(6) 0.0334(6) 0.0465(6) 0.0084(5) 0.0196(5) 0.0096(5)
C3 0.0574(8) 0.0338(6) 0.0603(8) 0.0057(5) 0.0326(7) 0.0076(5)
C4 0.0620(9) 0.0390(7) 0.0603(9) -0.0043(6) 0.0234(7) -0.0027(6)
C5 0.0622(9) 0.0746(11) 0.0511(8) 0.0121(8) 0.0130(7) -0.0010(7)
C6 0.0820(12) 0.1084(15) 0.0473(9) 0.0309(11) 0.0187(8) 0.0199(9)
C7 0.0780(11) 0.0898(13) 0.0612(10) 0.0262(10) 0.0236(9) 0.0382(9)
C8 0.0563(8) 0.0641(9) 0.0608(9) 0.0121(7) 0.0234(7) 0.0291(7)
C9 0.0394(6) 0.0425(6) 0.0464(7) 0.0093(5) 0.0171(5) 0.0116(5)
C10 0.0509(7) 0.0496(7) 0.0484(7) 0.0120(6) 0.0203(6) 0.0046(6)
C11 0.0479(7) 0.0356(6) 0.0546(7) 0.0046(5) 0.0249(6) 0.0062(5)
C12 0.0437(6) 0.0360(6) 0.0507(7) 0.0084(5) 0.0216(5) 0.0059(5)
C13 0.0499(7) 0.0397(6) 0.0496(7) 0.0134(5) 0.0130(6) 0.0061(5)
C14 0.0554(8) 0.0366(6) 0.0663(9) 0.0122(6) 0.0221(7) 0.0097(6)
C15 0.0510(8) 0.0424(7) 0.0645(9) 0.0068(6) 0.0238(7) -0.0046(6)
C16 0.0680(9) 0.0576(9) 0.0473(8) 0.0097(7) 0.0227(7) 0.0006(6)
C17 0.0681(9) 0.0463(7) 0.0502(8) 0.0117(6) 0.0290(7) 0.0108(6)
C18 0.0780(11) 0.0504(9) 0.0873(13) -0.0006(8) 0.0270(10) -0.0159(8)
C19 0.0663(9) 0.0421(7) 0.0536(8) 0.0208(6) 0.0220(7) 0.0140(6)
C20 0.0837(14) 0.130(2) 0.1009(16) 0.0604(14) 0.0149(12) 0.0457(15)

loop_
_atom_type_symbol
_atom_type_description
_atom_type_scat_dispersion_real
_atom_type_scat_dispersion_imag
_atom_type_scat_source
C C 0.0033 0.0016 'International Tables Vol C Tables 4.2.6.8 and 6.1.1.4'
H H 0.0000 0.0000 'International Tables Vol C Tables 4.2.6.8 and 6.1.1.4'
O O 0.0106 0.0060 'International Tables Vol C Tables 4.2.6.8 and 6.1.1.4'

loop_
_geom_angle_atom_site_label_1
_geom_angle_atom_site_label_2
_geom_angle_atom_site_label_3
_geom_angle
C19 O3 C20 116.40(15)
C9 C1 C2 113.68(10)
C9 C1 H1A 108.8
C2 C1 H1A 108.8
C9 C1 H1B 108.8
C2 C1 H1B 108.8
H1A C1 H1B 107.7
C19 C2 C3 106.17(10)
C19 C2 C1 112.46(10)
C3 C2 C1 107.78(10)
C19 C2 C11 109.26(11)
C3 C2 C11 108.67(10)
C1 C2 C11 112.26(10)
O1 C3 C4 122.30(13)
O1 C3 C2 120.86(13)
C4 C3 C2 116.82(11)
C3 C4 C10 112.52(12)
C3 C4 H4A 109.1
C10 C4 H4A 109.1
C3 C4 H4B 109.1
C10 C4 H4B 109.1
H4A C4 H4B 107.8
C10 C5 C6 111.26(14)
C10 C5 H5A 109.4
C6 C5 H5A 109.4
C10 C5 H5B 109.4
C6 C5 H5B 109.4
H5A C5 H5B 108.0
C7 C6 C5 110.49(14)
C7 C6 H6A 109.6
C5 C6 H6A 109.6
C7 C6 H6B 109.6
C5 C6 H6B 109.6
H6A C6 H6B 108.1
C6 C7 C8 111.26(14)
C6 C7 H7A 109.4
C8 C7 H7A 109.4
C6 C7 H7B 109.4
C8 C7 H7B 109.4
H7A C7 H7B 108.0
C7 C8 C9 111.76(13)
C7 C8 H8A 109.3
C9 C8 H8A 109.3
C7 C8 H8B 109.3
C9 C8 H8B 109.3
H8A C8 H8B 107.9
C1 C9 C10 110.25(10)
C1 C9 C8 110.73(10)
C10 C9 C8 111.52(11)
C1 C9 H9 108.1
C10 C9 H9 108.1
C8 C9 H9 108.1
C5 C10 C9 111.11(12)
C5 C10 C4 112.33(12)
C9 C10 C4 109.52(11)
C5 C10 H10 107.9
C9 C10 H10 107.9
C4 C10 H10 107.9
C12 C11 C2 114.26(10)
C12 C11 H11A 108.7
C2 C11 H11A 108.7
C12 C11 H11B 108.7
C2 C11 H11B 108.7
H11A C11 H11B 107.6
C17 C12 C13 117.29(12)
C17 C12 C11 121.24(12)
C13 C12 C11 121.46(12)
C14 C13 C12 121.34(13)
C14 C13 H13 119.3
C12 C13 H13 119.3
C13 C14 C15 120.90(13)
C13 C14 H14 119.5
C15 C14 H14 119.5
C16 C15 C14 117.88(12)
C16 C15 C18 120.59(15)
C14 C15 C18 121.53(15)
C17 C16 C15 121.36(14)
C17 C16 H16 119.3
C15 C16 H16 119.3
C16 C17 C12 121.20(13)
C16 C17 H17 119.4
C12 C17 H17 119.4
C15 C18 H18A 109.5
C15 C18 H18B 109.5
H18A C18 H18B 109.5
C15 C18 H18C 109.5
H18A C18 H18C 109.5
H18B C18 H18C 109.5
O2 C19 O3 123.37(15)
O2 C19 C2 124.93(14)
O3 C19 C2 111.67(11)
O3 C20 H20A 109.5
O3 C20 H20B 109.5
H20A C20 H20B 109.5
O3 C20 H20C 109.5
H20A C20 H20C 109.5
H20B C20 H20C 109.5

loop_
_geom_bond_atom_site_label_1
_geom_bond_atom_site_label_2
_geom_bond_site_symmetry_2
_geom_bond_distance
_geom_bond_publ_flag
O1 C3 . 1.212(2) yes
O2 C19 . 1.196(2) yes
O3 C19 . 1.334(2) yes
O3 C20 . 1.440(2) yes
C1 C9 . 1.519(2) ?
C1 C2 . 1.548(2) ?
C1 H1A . 0.9700 ?
C1 H1B . 0.9700 ?
C2 C19 . 1.526(2) yes
C2 C3 . 1.546(2) yes
C2 C11 . 1.559(2) ?
C3 C4 . 1.498(2) yes
C4 C10 . 1.537(2) ?
C4 H4A . 0.9700 ?
C4 H4B . 0.9700 ?
C5 C10 . 1.526(2) ?
C5 C6 . 1.528(3) ?
C5 H5A . 0.9700 ?
C5 H5B . 0.9700 ?
C6 C7 . 1.519(3) ?
C6 H6A . 0.9700 ?
C6 H6B . 0.9700 ?
C7 C8 . 1.520(2) ?
C7 H7A . 0.9700 ?
C7 H7B . 0.9700 ?
C8 C9 . 1.530(2) ?
C8 H8A . 0.9700 ?
C8 H8B . 0.9700 ?
C9 C10 . 1.530(2) ?
C9 H9 . 0.9800 ?
C10 H10 . 0.9800 ?
C11 C12 . 1.519(2) ?
C11 H11A . 0.9700 ?
C11 H11B . 0.9700 ?
C12 C17 . 1.391(2) ?
C12 C13 . 1.393(2) ?
C13 C14 . 1.387(2) ?
C13 H13 . 0.9300 ?
C14 C15 . 1.387(2) ?
C14 H14 . 0.9300 ?
C15 C16 . 1.384(2) ?
C15 C18 . 1.512(2) ?
C16 C17 . 1.384(2) ?
C16 H16 . 0.9300 ?
C17 H17 . 0.9300 ?
C18 H18A . 0.9600 ?
C18 H18B . 0.9600 ?
C18 H18C . 0.9600 ?
C20 H20A . 0.9600 ?
C20 H20B . 0.9600 ?
C20 H20C . 0.9600 ?

loop_
_geom_hbond_atom_site_label_D
_geom_hbond_atom_site_label_H
_geom_hbond_atom_site_label_A
_geom_hbond_site_symmetry_A
_geom_hbond_distance_DH
_geom_hbond_distance_HA
_geom_hbond_distance_DA
_geom_hbond_angle_DHA
_geom_hbond_publ_flag
C1 H1B O3 1_555 0.97 2.33 2.713(2) 102 no
C8 H8B \p(C) 2_675 0.97 2.91 3.806(2) 155 yes

loop_
_geom_torsion_atom_site_label_1
_geom_torsion_atom_site_label_2
_geom_torsion_atom_site_label_3
_geom_torsion_atom_site_label_4
_geom_torsion
_geom_torsion_publ_flag
C9 C1 C2 C19 168.58(10) ?
C9 C1 C2 C3 51.90(10) yes
C9 C1 C2 C11 -67.72(14) ?
C19 C2 C3 O1 10.28(17) ?
C1 C2 C3 O1 130.98(13) ?
C11 C2 C3 O1 -107.13(14) ?
C19 C2 C3 C4 -168.19(12) ?
C1 C2 C3 C4 -47.5(2) yes
C11 C2 C3 C4 74.39(14) ?
O1 C3 C4 C10 -128.11(14) ?
C2 C3 C4 C10 50.3(2) yes
C10 C5 C6 C7 -57.2(2) yes
C5 C6 C7 C8 56.9(2) yes
C6 C7 C8 C9 -55.4(2) yes
C2 C1 C9 C10 -60.10(10) yes
C2 C1 C9 C8 176.02(11) ?
C7 C8 C9 C1 176.75(13) ?
C7 C8 C9 C10 53.6(2) yes
C6 C5 C10 C9 55.6(2) yes
C6 C5 C10 C4 178.71(14) ?
C1 C9 C10 C5 -177.01(11) ?
C8 C9 C10 C5 -53.6(2) yes
C1 C9 C10 C4 58.30(10) yes
C8 C9 C10 C4 -178.24(12) ?
C3 C4 C10 C5 -177.53(12) ?
C3 C4 C10 C9 -53.6(2) yes
C19 C2 C11 C12 69.16(14) ?
C3 C2 C11 C12 -175.40(10) ?
C1 C2 C11 C12 -56.30(15) ?
C2 C11 C12 C17 -94.65(15) ?
C2 C11 C12 C13 86.0(2) ?
C17 C12 C13 C14 1.7(2) ?
C11 C12 C13 C14 -178.97(12) ?
C12 C13 C14 C15 -0.6(2) ?
C13 C14 C15 C16 -0.7(2) ?
C13 C14 C15 C18 178.63(14) ?
C14 C15 C16 C17 1.0(2) ?
C18 C15 C16 C17 -178.36(15) ?
C15 C16 C17 C12 0.1(2) ?
C13 C12 C17 C16 -1.4(2) ?
C11 C12 C17 C16 179.24(13) ?
C20 O3 C19 O2 0.3(2) ?
C20 O3 C19 C2 -177.73(16) ?
C3 C2 C19 O2 -91.43(17) ?
C1 C2 C19 O2 150.94(15) ?
C11 C2 C19 O2 25.6(2) ?
C3 C2 C19 O3 86.60(13) ?
C1 C2 C19 O3 -31.03(15) ?
C11 C2 C19 O3 -156.38(11) ?
